data_4072625
loop_
_publ_author_name
'de Fr\'emont, Pierre'
'Singh, Rohit'
'Stevens, Edwin D.'
'Petersen, Jeffrey L.'
'Nolan, Steven P.'

_publ_section_title
;
 Synthesis, Characterization and Reactivity ofN-Heterocyclic Carbene
 Gold(III) Complexes
;
_journal_issue 6
_journal_name_full Organometallics
_journal_page_first 1376
_journal_paper_doi 10.1021/om060887t
_journal_volume 26
_journal_year 2007
_chemical_formula_sum 'C27 H36 Au Br N2'
_chemical_formula_weight 665.45
_chemical_name_systematic
; 
 ? 
;
_space_group_IT_number 56
_symmetry_cell_setting orthorhombic
_symmetry_space_group_name_Hall '-P 2ab 2ac'
_symmetry_space_group_name_H-M 'P c c n'
_atom_sites_solution_hydrogens geom
_atom_sites_solution_primary direct
_atom_sites_solution_secondary difmap
_audit_creation_method SHELXL-97
_cell_angle_alpha 90.00
_cell_angle_beta 90.00
_cell_angle_gamma 90.00
_cell_formula_units_Z 4
_cell_length_a 10.9117(6)
_cell_length_b 12.6771(7)
_cell_length_c 19.9643(10)
_cell_measurement_temperature 295(2)
_cell_volume 2761.6(3)
_computing_structure_refinement 'SHELXL-97 (Sheldrick, 1997)'
_computing_structure_solution 'SHELXS-97 (Sheldrick, 1990)'
_diffrn_ambient_temperature 295(2)
_diffrn_measured_fraction_theta_full 0.985
_diffrn_measured_fraction_theta_max 0.985
_diffrn_radiation_monochromator graphite
_diffrn_radiation_source 'fine-focus sealed tube'
_diffrn_radiation_type MoK\a
_diffrn_radiation_wavelength 0.71073
_diffrn_reflns_av_R_equivalents 0.0505
_diffrn_reflns_av_sigmaI/netI 0.0564
_diffrn_reflns_limit_h_max 14
_diffrn_reflns_limit_h_min -14
_diffrn_reflns_limit_k_max 16
_diffrn_reflns_limit_k_min -16
_diffrn_reflns_limit_l_max 22
_diffrn_reflns_limit_l_min -25
_diffrn_reflns_number 17717
_diffrn_reflns_theta_full 27.52
_diffrn_reflns_theta_max 27.52
_diffrn_reflns_theta_min 2.46
_exptl_absorpt_coefficient_mu 6.789
_exptl_absorpt_correction_type empirical
_exptl_absorpt_process_details SADABS
_exptl_crystal_colour colorless
_exptl_crystal_density_diffrn 1.601
_exptl_crystal_density_method 'not measured'
_exptl_crystal_F_000 1304
_refine_diff_density_max 0.928
_refine_diff_density_min -0.986
_refine_diff_density_rms 0.112
_refine_ls_extinction_method none
_refine_ls_goodness_of_fit_ref 1.014
_refine_ls_hydrogen_treatment riding
_refine_ls_matrix_type full
_refine_ls_number_parameters 146
_refine_ls_number_reflns 3140
_refine_ls_number_restraints 0
_refine_ls_restrained_S_all 1.014
_refine_ls_R_factor_all 0.0552
_refine_ls_R_factor_gt 0.0321
_refine_ls_shift/su_max 0.001
_refine_ls_shift/su_mean 0.000
_refine_ls_structure_factor_coef Fsqd
_refine_ls_weighting_details 'calc w=1/[\s^2^(Fo^2^)+(0.0291P)^2^+0.8497P] where P=(Fo^2^+2Fc^2^)/3'
_refine_ls_weighting_scheme calc
_refine_ls_wR_factor_gt 0.0758
_refine_ls_wR_factor_ref 0.0870
_reflns_number_gt 2026
_reflns_number_total 3140
_reflns_threshold_expression >2sigma(I)
_cod_data_source_file om060887tsi20060923_010328.cif
_cod_data_source_block sn574ccd
_cod_original_sg_symbol_H-M Pccn
_cod_database_code 4072625

loop_
_symmetry_equiv_pos_as_xyz
'x, y, z'
'-x+1/2, -y+1/2, z'
'-x, y+1/2, -z+1/2'
'x+1/2, -y, -z+1/2'
'-x, -y, -z'
'x-1/2, y-1/2, -z'
'x, -y-1/2, z-1/2'
'-x-1/2, y, z-1/2'

loop_
_atom_site_label
_atom_site_type_symbol
_atom_site_fract_x
_atom_site_fract_y
_atom_site_fract_z
_atom_site_U_iso_or_equiv
_atom_site_adp_type
_atom_site_occupancy
_atom_site_symmetry_multiplicity
_atom_site_calc_flag
_atom_site_refinement_flags
Au1 Au 0.2500 0.7500 0.276803(8) 0.04314(10) Uani 1 2 d S
Br2 Br 0.2500 0.7500 0.15754(3) 0.0790(2) Uani 1 2 d S
C1 C 0.2500 0.7500 0.3757(2) 0.0411(11) Uani 1 2 d S
N1 N 0.2195(3) 0.6702(2) 0.41692(15) 0.0415(8) Uani 1 1 d .
C2 C 0.2298(4) 0.6999(4) 0.48323(19) 0.0531(12) Uani 1 1 d .
H2 H 0.2123 0.6586 0.5205 0.064 Uiso 1 1 calc R
C3 C 0.1768(4) 0.5690(3) 0.39347(17) 0.0442(9) Uani 1 1 d .
C4 C 0.2634(4) 0.4901(3) 0.3800(2) 0.0558(11) Uani 1 1 d .
C5 C 0.2158(5) 0.3966(4) 0.3538(3) 0.0776(16) Uani 1 1 d .
H5 H 0.2697 0.3425 0.3428 0.093 Uiso 1 1 calc R
C6 C 0.0933(5) 0.3814(4) 0.3438(3) 0.0834(16) Uani 1 1 d .
H6 H 0.0654 0.3178 0.3262 0.100 Uiso 1 1 calc R
C8 C 0.0515(4) 0.5559(3) 0.3844(2) 0.0558(11) Uani 1 1 d .
C9 C 0.3980(4) 0.5024(4) 0.3914(2) 0.0662(13) Uani 1 1 d .
H9 H 0.4098 0.5684 0.4161 0.079 Uiso 1 1 calc R
C7 C 0.0123(5) 0.4583(4) 0.3593(2) 0.0688(14) Uani 1 1 d .
H7 H -0.0710 0.4463 0.3531 0.083 Uiso 1 1 calc R
C12 C -0.0399(4) 0.6428(3) 0.3988(2) 0.0660(12) Uani 1 1 d .
H12 H 0.0041 0.7000 0.4214 0.079 Uiso 1 1 calc R
C11 C 0.4512(5) 0.4146(4) 0.4339(3) 0.0901(17) Uani 1 1 d .
H11A H 0.4031 0.4067 0.4739 0.135 Uiso 1 1 calc R
H11B H 0.5341 0.4317 0.4458 0.135 Uiso 1 1 calc R
H11C H 0.4501 0.3498 0.4090 0.135 Uiso 1 1 calc R
C13 C -0.0910(5) 0.6868(5) 0.3335(3) 0.1020(19) Uani 1 1 d .
H13A H -0.0247 0.7028 0.3036 0.153 Uiso 1 1 calc R
H13B H -0.1367 0.7499 0.3426 0.153 Uiso 1 1 calc R
H13C H -0.1439 0.6354 0.3132 0.153 Uiso 1 1 calc R
C10 C 0.4680(5) 0.5129(5) 0.3252(3) 0.1084(19) Uani 1 1 d .
H10A H 0.4661 0.4467 0.3018 0.163 Uiso 1 1 calc R
H10B H 0.5515 0.5321 0.3342 0.163 Uiso 1 1 calc R
H10C H 0.4302 0.5663 0.2981 0.163 Uiso 1 1 calc R
C14 C -0.1430(5) 0.6073(5) 0.4447(3) 0.114(2) Uani 1 1 d .
H14A H -0.1921 0.5555 0.4222 0.171 Uiso 1 1 calc R
H14B H -0.1930 0.6669 0.4563 0.171 Uiso 1 1 calc R
H14C H -0.1089 0.5772 0.4847 0.171 Uiso 1 1 calc R

loop_
_atom_site_aniso_label
_atom_site_aniso_U_11
_atom_site_aniso_U_22
_atom_site_aniso_U_33
_atom_site_aniso_U_23
_atom_site_aniso_U_13
_atom_site_aniso_U_12
Au1 0.05298(16) 0.04252(15) 0.03394(12) 0.000 0.000 0.00331(11)
Br2 0.1021(6) 0.1005(6) 0.0343(3) 0.000 0.000 0.0334(5)
C1 0.049(3) 0.033(3) 0.041(2) 0.000 0.000 0.006(3)
N1 0.055(2) 0.0335(16) 0.0362(14) 0.0007(14) 0.0012(13) 0.0007(14)
C2 0.076(4) 0.048(3) 0.0361(16) 0.0023(17) 0.001(2) 0.000(2)
C3 0.061(3) 0.028(2) 0.0438(19) 0.0030(16) -0.0032(19) -0.0007(18)
C4 0.069(3) 0.037(2) 0.062(2) -0.0060(19) -0.004(2) 0.004(2)
C5 0.095(4) 0.036(3) 0.102(4) -0.016(2) -0.023(3) 0.012(3)
C6 0.099(4) 0.038(3) 0.113(4) -0.009(3) -0.027(4) -0.011(3)
C8 0.067(3) 0.039(2) 0.061(2) 0.009(2) -0.008(2) -0.003(2)
C9 0.064(3) 0.046(3) 0.090(3) -0.016(3) -0.002(3) 0.011(2)
C7 0.066(3) 0.053(3) 0.088(3) 0.008(2) -0.019(3) -0.013(3)
C12 0.055(3) 0.053(3) 0.089(3) 0.010(2) 0.000(3) 0.005(2)
C11 0.096(4) 0.072(4) 0.102(4) -0.010(3) -0.032(3) 0.023(3)
C13 0.086(4) 0.100(4) 0.120(4) 0.044(4) 0.014(4) 0.033(4)
C10 0.083(4) 0.126(5) 0.116(4) 0.006(4) 0.020(4) 0.016(4)
C14 0.103(5) 0.119(6) 0.119(5) 0.041(4) 0.041(4) 0.036(5)

loop_
_atom_type_symbol
_atom_type_description
_atom_type_scat_dispersion_real
_atom_type_scat_dispersion_imag
_atom_type_scat_source
C C 0.0033 0.0016 'International Tables Vol C Tables 4.2.6.8 and 6.1.1.4'
H H 0.0000 0.0000 'International Tables Vol C Tables 4.2.6.8 and 6.1.1.4'
N N 0.0061 0.0033 'International Tables Vol C Tables 4.2.6.8 and 6.1.1.4'
Br Br -0.2901 2.4595 'International Tables Vol C Tables 4.2.6.8 and 6.1.1.4'
Au Au -2.0133 8.8022 'International Tables Vol C Tables 4.2.6.8 and 6.1.1.4'

loop_
_geom_angle_atom_site_label_1
_geom_angle_atom_site_label_2
_geom_angle_atom_site_label_3
_geom_angle
_geom_angle_site_symmetry_1
C1 Au1 Br2 180.0 .
N1 C1 N1 104.6(4) 2_565
N1 C1 Au1 127.7(2) 2_565
N1 C1 Au1 127.7(2) .
C1 N1 C2 111.2(3) .
C1 N1 C3 123.4(3) .
C2 N1 C3 125.4(3) .
C2 C2 N1 106.5(2) 2_565
C8 C3 C4 123.5(4) .
C8 C3 N1 117.8(4) .
C4 C3 N1 118.7(4) .
C5 C4 C3 115.3(4) .
C5 C4 C9 120.8(4) .
C3 C4 C9 124.0(4) .
C6 C5 C4 122.7(5) .
C7 C6 C5 120.3(5) .
C3 C8 C7 116.9(4) .
C3 C8 C12 122.4(4) .
C7 C8 C12 120.6(4) .
C4 C9 C11 112.6(4) .
C4 C9 C10 111.6(4) .
C11 C9 C10 110.9(4) .
C6 C7 C8 121.3(5) .
C8 C12 C14 112.7(4) .
C8 C12 C13 110.2(4) .
C14 C12 C13 110.7(4) .

loop_
_geom_bond_atom_site_label_1
_geom_bond_atom_site_label_2
_geom_bond_distance
_geom_bond_site_symmetry_2
Au1 C1 1.975(5) .
Au1 Br2 2.3810(7) .
C1 N1 1.345(4) 2_565
C1 N1 1.345(4) .
N1 C2 1.381(4) .
N1 C3 1.443(4) .
C2 C2 1.345(9) 2_565
C3 C8 1.390(5) .
C3 C4 1.403(5) .
C4 C5 1.395(6) .
C4 C9 1.494(6) .
C5 C6 1.366(6) .
C6 C7 1.352(6) .
C8 C7 1.401(6) .
C8 C12 1.513(6) .
C9 C11 1.515(6) .
C9 C10 1.532(6) .
C12 C14 1.519(6) .
C12 C13 1.523(6) .
